data_4115597
loop_
_publ_author_name
'George B. Richter-Addo'
'Ralph A. Wheeler'
'Christopher Adam Hixson'
'Li Chen'
'Masood A. Khan'
'Mary K. Ellison'
'Charles E. Schulz'
'W. Robert Scheidt'

_publ_section_title
;
 Unexpected Nitrosyl-Group Bending in Six-Coordinate {M(NO)}6\s-Bonded
 Aryl(iron) and -(ruthenium) Porphyrins
;
_journal_name_full 'Journal of the American Chemical Society'
_journal_page_first 6314
_journal_page_last 6326
_journal_paper_doi 10.1021/ja010276m
_journal_volume 123
_journal_year 2001
_chemical_formula_sum 'C42 H48 F Fe N5 O'
_chemical_formula_weight 713.70
_chemical_name_systematic
;
  ?
;
_space_group_IT_number 2
_symmetry_cell_setting triclinic
_symmetry_space_group_name_Hall '-P 1'
_symmetry_space_group_name_H-M 'P -1'
_atom_sites_solution_hydrogens geom
_atom_sites_solution_primary direct
_atom_sites_solution_secondary difmap
_audit_creation_method SHELXL-97
_cell_angle_alpha 96.045(15)
_cell_angle_beta 97.114(16)
_cell_angle_gamma 99.466(16)
_cell_formula_units_Z 2
_cell_length_a 10.487(3)
_cell_length_b 10.833(3)
_cell_length_c 15.804(5)
_cell_measurement_reflns_used 250
_cell_measurement_temperature 130(2)
_cell_measurement_theta_max 20.5
_cell_measurement_theta_min -20.5
_cell_volume 1742.8(9)
_computing_cell_refinement MADNES
_computing_data_collection MADNES
_computing_data_reduction 'MADNES (Messerschmitt & Pflugrath, 1987)'
_computing_molecular_graphics 'ORTEPIII (Burnett, Johnson, 1996)'
_computing_publication_material SHELXL-97
_computing_structure_refinement 'SHELXL-97 (Sheldrick, 1997)'
_computing_structure_solution 'SHELXS-97 (Sheldrick, 1990)'
_diffrn_ambient_temperature 130(2)
_diffrn_measured_fraction_theta_full 0.883
_diffrn_measured_fraction_theta_max 0.883
_diffrn_measurement_device_type 'Enraf-Nonius FAST area-detector'
_diffrn_measurement_method 'ellipsoid-mask fitting'
_diffrn_radiation_monochromator graphite
_diffrn_radiation_source 'rotating anode'
_diffrn_radiation_type MoK\a
_diffrn_radiation_wavelength 0.71073
_diffrn_reflns_av_R_equivalents 0.0815
_diffrn_reflns_av_sigmaI/netI 0.0705
_diffrn_reflns_limit_h_max 13
_diffrn_reflns_limit_h_min -14
_diffrn_reflns_limit_k_max 12
_diffrn_reflns_limit_k_min -14
_diffrn_reflns_limit_l_max 18
_diffrn_reflns_limit_l_min -22
_diffrn_reflns_number 16669
_diffrn_reflns_theta_full 29.82
_diffrn_reflns_theta_max 29.82
_diffrn_reflns_theta_min 2.22
_diffrn_standards_decay_% 'no measurable crystal decay'
_exptl_absorpt_coefficient_mu 0.480
_exptl_absorpt_correction_T_max 0.9672
_exptl_absorpt_correction_T_min 0.9101
_exptl_absorpt_correction_type none
_exptl_crystal_colour 'dark purple'
_exptl_crystal_density_diffrn 1.360
_exptl_crystal_description irregular
_exptl_crystal_F_000 756
_exptl_crystal_size_max 0.20
_exptl_crystal_size_mid 0.10
_exptl_crystal_size_min 0.07
_refine_diff_density_max 0.710
_refine_diff_density_min -0.807
_refine_diff_density_rms 0.097
_refine_ls_extinction_method none
_refine_ls_goodness_of_fit_ref 1.039
_refine_ls_hydrogen_treatment mixed
_refine_ls_matrix_type full
_refine_ls_number_parameters 459
_refine_ls_number_reflns 8836
_refine_ls_number_restraints 0
_refine_ls_restrained_S_all 1.039
_refine_ls_R_factor_all 0.0902
_refine_ls_R_factor_gt 0.0628
_refine_ls_shift/su_max 0.000
_refine_ls_shift/su_mean 0.000
_refine_ls_structure_factor_coef Fsqd
_refine_ls_weighting_details 'calc w=1/[\s^2^(Fo^2^)+(0.0459P)^2^+3.7583P] where P=(Fo^2^+2Fc^2^)/3'
_refine_ls_weighting_scheme calc
_refine_ls_wR_factor_gt 0.1344
_refine_ls_wR_factor_ref 0.1496
_reflns_number_gt 6605
_reflns_number_total 8836
_reflns_threshold_expression >2sigma(I)
_cod_data_source_file ja010276m_1.cif
_cod_data_source_block sd:feoepnoc6h4f
_cod_original_cell_volume 1742.9(9)
_cod_database_code 4115597

loop_
_symmetry_equiv_pos_as_xyz
'x, y, z'
'-x, -y, -z'

loop_
_atom_site_label
_atom_site_type_symbol
_atom_site_fract_x
_atom_site_fract_y
_atom_site_fract_z
_atom_site_U_iso_or_equiv
_atom_site_adp_type
_atom_site_occupancy
_atom_site_symmetry_multiplicity
_atom_site_calc_flag
_atom_site_refinement_flags
Fe1 Fe 0.08955(3) 0.30809(4) 0.27816(2) 0.01224(10) Uani 1 1 d .
N1 N -0.0879(2) 0.2906(2) 0.20999(14) 0.0131(4) Uani 1 1 d .
N2 N 0.1363(2) 0.4862(2) 0.24962(14) 0.0131(4) Uani 1 1 d .
N3 N 0.2748(2) 0.3189(2) 0.33624(14) 0.0135(4) Uani 1 1 d .
N4 N 0.0448(2) 0.1288(2) 0.30337(14) 0.0126(4) Uani 1 1 d .
N5 N 0.0582(2) 0.3810(2) 0.37407(15) 0.0183(5) Uani 1 1 d .
O1 O 0.0733(3) 0.4560(3) 0.43359(16) 0.0462(7) Uani 1 1 d .
C1 C 0.1549(2) 0.2516(3) 0.16664(16) 0.0148(5) Uani 1 1 d .
C2 C 0.2354(3) 0.3336(3) 0.12554(19) 0.0207(6) Uani 1 1 d .
H2 H 0.2638 0.4186 0.1512 0.025 Uiso 1 1 calc R
C3 C 0.2758(3) 0.2948(3) 0.04772(19) 0.0234(6) Uani 1 1 d .
H3 H 0.3298 0.3524 0.0202 0.028 Uiso 1 1 calc R
C4 C 0.2356(3) 0.1713(3) 0.01199(19) 0.0229(6) Uani 1 1 d .
C5 C 0.1571(3) 0.0861(3) 0.0500(2) 0.0250(6) Uani 1 1 d .
H5 H 0.1311 0.0007 0.0246 0.030 Uiso 1 1 calc R
C6 C 0.1162(3) 0.1285(3) 0.12775(18) 0.0209(6) Uani 1 1 d .
H6 H 0.0604 0.0709 0.1542 0.025 Uiso 1 1 calc R
F1 F 0.2750(2) 0.1329(2) -0.06429(12) 0.0350(5) Uani 1 1 d .
C(m1) C -0.0673(2) 0.4990(2) 0.16033(17) 0.0152(5) Uani 1 1 d .
H(m1) H -0.1112 0.5517 0.1272 0.018 Uiso 1 1 calc R
C(m2) C 0.3634(2) 0.5374(2) 0.32055(17) 0.0156(5) Uani 1 1 d .
H(m2) H 0.4387 0.6020 0.3338 0.019 Uiso 1 1 calc R
C(m3) C 0.2526(2) 0.1107(2) 0.38611(17) 0.0146(5) Uani 1 1 d .
H(m3) H 0.2968 0.0573 0.4185 0.018 Uiso 1 1 calc R
C(m4) C -0.1801(2) 0.0748(2) 0.22916(17) 0.0154(5) Uani 1 1 d .
H(m4) H -0.2561 0.0110 0.2170 0.018 Uiso 1 1 calc R
C(A1 C -0.1873(2) 0.1873(2) 0.19679(16) 0.0134(5) Uani 1 1 d .
C(A2 C -0.1351(2) 0.3801(2) 0.16547(16) 0.0139(5) Uani 1 1 d .
C(A3 C 0.0591(2) 0.5479(2) 0.19929(16) 0.0128(5) Uani 1 1 d .
C(A4 C 0.2533(2) 0.5680(2) 0.27517(17) 0.0151(5) Uani 1 1 d .
C(A5 C 0.3745(2) 0.4220(2) 0.34842(16) 0.0141(5) Uani 1 1 d .
C(A6 C 0.3225(2) 0.2296(2) 0.37960(16) 0.0146(5) Uani 1 1 d .
C(A7 C 0.1244(2) 0.0633(2) 0.34944(16) 0.0136(5) Uani 1 1 d .
C(A8 C -0.0717(2) 0.0465(3) 0.27797(16) 0.0146(5) Uani 1 1 d .
C(b1) C -0.3003(2) 0.2123(3) 0.14275(17) 0.0156(5) Uani 1 1 d .
C(b2) C -0.2674(2) 0.3318(2) 0.12326(17) 0.0147(5) Uani 1 1 d .
C(b3) C 0.1281(2) 0.6729(2) 0.19245(17) 0.0142(5) Uani 1 1 d .
C(b4) C 0.2482(2) 0.6856(2) 0.24040(17) 0.0152(5) Uani 1 1 d .
C(b5) C 0.4902(2) 0.3940(3) 0.39775(16) 0.0150(5) Uani 1 1 d .
C(b6) C 0.4568(2) 0.2757(3) 0.41891(17) 0.0150(5) Uani 1 1 d .
C(b7) C 0.0564(2) -0.0639(2) 0.35316(16) 0.0138(5) Uani 1 1 d .
C(b8) C -0.0645(2) -0.0738(2) 0.30774(17) 0.0148(5) Uani 1 1 d .
C11 C -0.4281(3) 0.1239(3) 0.11747(18) 0.0216(6) Uani 1 1 d .
H11A H -0.4116 0.0366 0.1072 0.026 Uiso 1 1 calc R
H11B H -0.4721 0.1443 0.0629 0.026 Uiso 1 1 calc R
C12 C -0.5190(3) 0.1309(3) 0.1859(2) 0.0280(7) Uani 1 1 d .
H12A H -0.4778 0.1066 0.2393 0.042 Uiso 1 1 calc R
H12B H -0.6019 0.0731 0.1657 0.042 Uiso 1 1 calc R
H12C H -0.5353 0.2173 0.1966 0.042 Uiso 1 1 calc R
C21 C -0.3490(3) 0.4039(3) 0.06866(18) 0.0185(5) Uani 1 1 d .
H21A H -0.4196 0.3433 0.0312 0.022 Uiso 1 1 calc R
H21B H -0.2936 0.4488 0.0310 0.022 Uiso 1 1 calc R
C22 C -0.4099(3) 0.4998(3) 0.1209(2) 0.0235(6) Uani 1 1 d .
H22A H -0.4650 0.4562 0.1584 0.035 Uiso 1 1 calc R
H22B H -0.4632 0.5419 0.0818 0.035 Uiso 1 1 calc R
H22C H -0.3405 0.5627 0.1561 0.035 Uiso 1 1 calc R
C31 C 0.0759(3) 0.7627(3) 0.13641(18) 0.0184(5) Uani 1 1 d .
H31A H 0.1259 0.8490 0.1552 0.022 Uiso 1 1 calc R
H31B H -0.0166 0.7635 0.1430 0.022 Uiso 1 1 calc R
C32 C 0.0860(3) 0.7246(3) 0.0417(2) 0.0278(7) Uani 1 1 d .
H32A H 0.1782 0.7331 0.0340 0.042 Uiso 1 1 calc R
H32B H 0.0437 0.7795 0.0062 0.042 Uiso 1 1 calc R
H32C H 0.0426 0.6367 0.0242 0.042 Uiso 1 1 calc R
C41 C 0.3586(3) 0.7973(3) 0.25330(19) 0.0191(5) Uani 1 1 d .
H41A H 0.4107 0.8008 0.3105 0.023 Uiso 1 1 calc R
H41B H 0.3217 0.8757 0.2526 0.023 Uiso 1 1 calc R
C42 C 0.4479(3) 0.7914(3) 0.1847(2) 0.0309(7) Uani 1 1 d .
H42A H 0.4857 0.7145 0.1856 0.046 Uiso 1 1 calc R
H42B H 0.5181 0.8654 0.1961 0.046 Uiso 1 1 calc R
H42C H 0.3974 0.7904 0.1280 0.046 Uiso 1 1 calc R
C51 C 0.6205(2) 0.4805(3) 0.42165(18) 0.0181(5) Uani 1 1 d .
H51A H 0.6583 0.4693 0.4803 0.022 Uiso 1 1 calc R
H51B H 0.6070 0.5690 0.4228 0.022 Uiso 1 1 calc R
C52 C 0.7174(3) 0.4575(4) 0.3602(2) 0.0327(7) Uani 1 1 d .
H52A H 0.7301 0.3696 0.3578 0.049 Uiso 1 1 calc R
H52B H 0.8011 0.5140 0.3805 0.049 Uiso 1 1 calc R
H52C H 0.6833 0.4739 0.3027 0.049 Uiso 1 1 calc R
C61 C 0.5382(3) 0.2038(3) 0.47350(18) 0.0198(5) Uani 1 1 d .
H61A H 0.4855 0.1667 0.5154 0.024 Uiso 1 1 calc R
H61B H 0.6140 0.2637 0.5064 0.024 Uiso 1 1 calc R
C62 C 0.5883(3) 0.0986(3) 0.4228(2) 0.0248(6) Uani 1 1 d .
H62A H 0.5141 0.0382 0.3903 0.037 Uiso 1 1 calc R
H62B H 0.6391 0.0554 0.4626 0.037 Uiso 1 1 calc R
H62C H 0.6439 0.1348 0.3828 0.037 Uiso 1 1 calc R
C71 C 0.1103(3) -0.1622(3) 0.40066(18) 0.0175(5) Uani 1 1 d .
H71A H 0.2067 -0.1464 0.4042 0.021 Uiso 1 1 calc R
H71B H 0.0765 -0.2465 0.3677 0.021 Uiso 1 1 calc R
C72 C 0.0745(3) -0.1623(3) 0.4912(2) 0.0285(7) Uani 1 1 d .
H72A H 0.1062 -0.0785 0.5239 0.043 Uiso 1 1 calc R
H72B H 0.1150 -0.2251 0.5199 0.043 Uiso 1 1 calc R
H72C H -0.0206 -0.1834 0.4880 0.043 Uiso 1 1 calc R
C81 C -0.1726(2) -0.1881(3) 0.28966(19) 0.0182(5) Uani 1 1 d .
H81A H -0.1338 -0.2649 0.2942 0.022 Uiso 1 1 calc R
H81B H -0.2166 -0.1933 0.2299 0.022 Uiso 1 1 calc R
C82 C -0.2743(3) -0.1855(3) 0.3508(2) 0.0278(7) Uani 1 1 d .
H82A H -0.2323 -0.1843 0.4099 0.042 Uiso 1 1 calc R
H82B H -0.3426 -0.2608 0.3351 0.042 Uiso 1 1 calc R
H82C H -0.3134 -0.1098 0.3466 0.042 Uiso 1 1 calc R

loop_
_atom_site_aniso_label
_atom_site_aniso_U_11
_atom_site_aniso_U_22
_atom_site_aniso_U_33
_atom_site_aniso_U_23
_atom_site_aniso_U_13
_atom_site_aniso_U_12
Fe1 0.00977(16) 0.01374(18) 0.01389(18) 0.00527(13) 0.00126(12) 0.00220(12)
N1 0.0098(9) 0.0150(10) 0.0149(10) 0.0051(8) 0.0005(8) 0.0027(8)
N2 0.0115(9) 0.0121(10) 0.0156(10) 0.0045(8) 0.0011(8) 0.0011(8)
N3 0.0100(9) 0.0161(11) 0.0149(10) 0.0062(8) 0.0007(8) 0.0016(8)
N4 0.0113(9) 0.0118(10) 0.0152(10) 0.0062(8) 0.0007(8) 0.0014(8)
N5 0.0162(10) 0.0242(12) 0.0153(11) 0.0041(9) 0.0043(8) 0.0036(9)
O1 0.0539(17) 0.0540(18) 0.0272(13) -0.0144(12) 0.0140(12) 0.0061(13)
C1 0.0100(10) 0.0222(13) 0.0130(11) 0.0030(10) 0.0009(9) 0.0055(9)
C2 0.0211(13) 0.0193(14) 0.0225(14) 0.0013(11) 0.0075(11) 0.0036(10)
C3 0.0243(14) 0.0236(15) 0.0237(14) 0.0055(11) 0.0075(11) 0.0035(11)
C4 0.0207(13) 0.0314(16) 0.0192(14) 0.0030(11) 0.0075(11) 0.0091(11)
C5 0.0257(14) 0.0245(15) 0.0239(15) 0.0004(12) 0.0041(11) 0.0033(12)
C6 0.0195(12) 0.0220(14) 0.0217(14) 0.0045(11) 0.0061(10) 0.0020(10)
F1 0.0428(11) 0.0407(12) 0.0236(10) -0.0004(8) 0.0151(8) 0.0089(9)
C(m1) 0.0163(11) 0.0131(12) 0.0188(12) 0.0068(10) 0.0039(10) 0.0062(9)
C(m2) 0.0139(11) 0.0141(12) 0.0181(12) 0.0042(10) 0.0012(9) 0.0002(9)
C(m3) 0.0132(11) 0.0156(12) 0.0162(12) 0.0078(10) 0.0002(9) 0.0040(9)
C(m4) 0.0107(11) 0.0173(13) 0.0186(12) 0.0050(10) 0.0026(9) 0.0015(9)
C(A1 0.0105(10) 0.0160(12) 0.0146(12) 0.0054(9) 0.0028(9) 0.0023(9)
C(A2 0.0110(10) 0.0178(12) 0.0140(12) 0.0048(9) 0.0013(9) 0.0044(9)
C(A3 0.0141(11) 0.0138(12) 0.0128(11) 0.0051(9) 0.0056(9) 0.0042(9)
C(A4 0.0128(11) 0.0167(12) 0.0157(12) 0.0035(10) 0.0019(9) 0.0012(9)
C(A5 0.0119(11) 0.0169(12) 0.0133(11) 0.0028(9) 0.0005(9) 0.0021(9)
C(A6 0.0133(11) 0.0169(12) 0.0140(12) 0.0039(9) 0.0002(9) 0.0041(9)
C(A7 0.0143(11) 0.0146(12) 0.0143(12) 0.0077(9) 0.0044(9) 0.0037(9)
C(A8 0.0120(11) 0.0190(13) 0.0141(12) 0.0055(10) 0.0047(9) 0.0018(9)
C(b1) 0.0097(10) 0.0231(13) 0.0148(12) 0.0065(10) 0.0008(9) 0.0034(9)
C(b2) 0.0112(10) 0.0176(12) 0.0175(12) 0.0071(10) 0.0025(9) 0.0054(9)
C(b3) 0.0145(11) 0.0125(12) 0.0168(12) 0.0051(9) 0.0041(9) 0.0022(9)
C(b4) 0.0177(12) 0.0124(12) 0.0171(12) 0.0043(9) 0.0069(10) 0.0030(9)
C(b5) 0.0104(10) 0.0194(13) 0.0150(12) 0.0034(10) -0.0013(9) 0.0034(9)
C(b6) 0.0120(11) 0.0176(12) 0.0158(12) 0.0052(10) 0.0011(9) 0.0025(9)
C(b7) 0.0142(11) 0.0137(12) 0.0153(12) 0.0049(9) 0.0057(9) 0.0031(9)
C(b8) 0.0131(11) 0.0157(12) 0.0170(12) 0.0055(9) 0.0038(9) 0.0029(9)
C11 0.0138(12) 0.0282(15) 0.0220(14) 0.0082(12) -0.0028(10) 0.0028(11)
C12 0.0165(13) 0.0332(17) 0.0366(18) 0.0148(14) 0.0058(12) 0.0032(12)
C21 0.0162(12) 0.0214(13) 0.0188(13) 0.0051(10) -0.0001(10) 0.0066(10)
C22 0.0205(13) 0.0241(15) 0.0287(15) 0.0060(12) 0.0016(11) 0.0121(11)
C31 0.0184(12) 0.0176(13) 0.0208(13) 0.0061(10) 0.0043(10) 0.0048(10)
C32 0.0331(16) 0.0325(17) 0.0223(15) 0.0118(13) 0.0072(12) 0.0113(13)
C41 0.0183(12) 0.0132(12) 0.0256(14) 0.0049(10) 0.0026(10) 0.0012(10)
C42 0.0272(15) 0.0262(16) 0.0397(19) 0.0070(14) 0.0138(14) -0.0020(12)
C51 0.0111(11) 0.0213(13) 0.0204(13) 0.0049(10) -0.0010(10) -0.0004(9)
C52 0.0199(14) 0.045(2) 0.0311(17) 0.0014(15) 0.0096(12) -0.0017(13)
C61 0.0173(12) 0.0223(14) 0.0193(13) 0.0073(11) -0.0032(10) 0.0036(10)
C62 0.0224(13) 0.0237(15) 0.0293(15) 0.0070(12) -0.0020(11) 0.0093(11)
C71 0.0172(12) 0.0164(13) 0.0209(13) 0.0075(10) 0.0045(10) 0.0046(10)
C72 0.0293(15) 0.0415(19) 0.0228(15) 0.0194(13) 0.0090(12) 0.0167(14)
C81 0.0142(11) 0.0148(12) 0.0256(14) 0.0065(10) 0.0024(10) 0.0000(9)
C82 0.0188(13) 0.0311(17) 0.0338(17) 0.0099(13) 0.0101(12) -0.0026(12)

loop_
_atom_type_symbol
_atom_type_description
_atom_type_scat_dispersion_real
_atom_type_scat_dispersion_imag
_atom_type_scat_source
C C 0.0033 0.0016 'International Tables Vol C Tables 4.2.6.8 and 6.1.1.4'
H H 0.0000 0.0000 'International Tables Vol C Tables 4.2.6.8 and 6.1.1.4'
N N 0.0061 0.0033 'International Tables Vol C Tables 4.2.6.8 and 6.1.1.4'
O O 0.0106 0.0060 'International Tables Vol C Tables 4.2.6.8 and 6.1.1.4'
F F 0.0171 0.0103 'International Tables Vol C Tables 4.2.6.8 and 6.1.1.4'
Fe Fe 0.3463 0.8444 'International Tables Vol C Tables 4.2.6.8 and 6.1.1.4'

loop_
_geom_angle_atom_site_label_1
_geom_angle_atom_site_label_2
_geom_angle_atom_site_label_3
_geom_angle
N5 Fe1 N1 98.56(10)
N5 Fe1 N4 97.24(10)
N1 Fe1 N4 89.72(9)
N5 Fe1 N3 87.09(10)
N1 Fe1 N3 174.33(9)
N4 Fe1 N3 90.06(9)
N5 Fe1 N2 84.43(10)
N1 Fe1 N2 90.21(9)
N4 Fe1 N2 178.32(9)
N3 Fe1 N2 89.85(9)
N5 Fe1 C1 168.85(11)
N1 Fe1 C1 87.83(10)
N4 Fe1 C1 91.89(10)
N3 Fe1 C1 86.51(9)
N2 Fe1 C1 86.43(10)
C(A1 N1 C(A2 105.7(2)
C(A1 N1 Fe1 127.67(17)
C(A2 N1 Fe1 126.66(17)
C(A3 N2 C(A4 106.4(2)
C(A3 N2 Fe1 126.69(17)
C(A4 N2 Fe1 126.86(17)
C(A6 N3 C(A5 105.8(2)
C(A6 N3 Fe1 126.61(17)
C(A5 N3 Fe1 127.28(17)
C(A7 N4 C(A8 105.7(2)
C(A7 N4 Fe1 127.12(17)
C(A8 N4 Fe1 127.21(17)
O1 N5 Fe1 157.4(2)
C6 C1 C2 117.4(2)
C6 C1 Fe1 120.0(2)
C2 C1 Fe1 122.6(2)
C1 C2 C3 122.0(3)
C4 C3 C2 118.4(3)
F1 C4 C5 119.3(3)
F1 C4 C3 118.5(3)
C5 C4 C3 122.1(3)
C4 C5 C6 118.2(3)
C1 C6 C5 121.9(3)
C(A2 C(m1) C(A3 125.6(2)
C(A5 C(m2) C(A4 126.5(2)
C(A7 C(m3) C(A6 125.8(2)
C(A1 C(m4) C(A8 125.8(2)
N1 C(A1 C(m4) 124.8(2)
N1 C(A1 C(b1) 110.6(2)
C(m4) C(A1 C(b1) 124.6(2)
N1 C(A2 C(m1) 125.6(2)
N1 C(A2 C(b2) 110.4(2)
C(m1) C(A2 C(b2) 124.1(2)
N2 C(A3 C(m1) 125.2(2)
N2 C(A3 C(b3) 110.4(2)
C(m1) C(A3 C(b3) 124.4(2)
N2 C(A4 C(m2) 124.8(2)
N2 C(A4 C(b4) 109.8(2)
C(m2) C(A4 C(b4) 125.1(2)
N3 C(A5 C(m2) 124.5(2)
N3 C(A5 C(b5) 110.3(2)
C(m2) C(A5 C(b5) 125.1(2)
N3 C(A6 C(m3) 125.2(2)
N3 C(A6 C(b6) 110.6(2)
C(m3) C(A6 C(b6) 124.1(2)
N4 C(A7 C(m3) 124.9(2)
N4 C(A7 C(b7) 110.5(2)
C(m3) C(A7 C(b7) 124.6(2)
N4 C(A8 C(m4) 124.7(2)
N4 C(A8 C(b8) 110.4(2)
C(m4) C(A8 C(b8) 124.8(2)
C(b2) C(b1) C(A1 106.4(2)
C(b2) C(b1) C11 127.9(2)
C(A1 C(b1) C11 125.7(2)
C(b1) C(b2) C(A2 107.0(2)
C(b1) C(b2) C21 128.2(2)
C(A2 C(b2) C21 124.8(2)
C(b4) C(b3) C(A3 106.5(2)
C(b4) C(b3) C31 128.9(2)
C(A3 C(b3) C31 124.4(2)
C(b3) C(b4) C(A4 106.9(2)
C(b3) C(b4) C41 127.8(2)
C(A4 C(b4) C41 125.3(2)
C(b6) C(b5) C(A5 106.5(2)
C(b6) C(b5) C51 127.1(2)
C(A5 C(b5) C51 126.4(2)
C(b5) C(b6) C(A6 106.6(2)
C(b5) C(b6) C61 128.3(2)
C(A6 C(b6) C61 125.0(2)
C(b8) C(b7) C(A7 106.2(2)
C(b8) C(b7) C71 127.8(2)
C(A7 C(b7) C71 126.0(2)
C(b7) C(b8) C(A8 107.1(2)
C(b7) C(b8) C81 127.7(2)
C(A8 C(b8) C81 125.2(2)
C(b1) C11 C12 112.7(2)
C(b2) C21 C22 113.5(2)
C(b3) C31 C32 111.3(2)
C(b4) C41 C42 112.6(2)
C(b5) C51 C52 113.4(2)
C(b6) C61 C62 114.2(2)
C(b7) C71 C72 112.8(2)
C(b8) C81 C82 113.3(2)

loop_
_geom_bond_atom_site_label_1
_geom_bond_atom_site_label_2
_geom_bond_distance
Fe1 N5 1.728(2)
Fe1 N1 2.001(2)
Fe1 N4 2.015(2)
Fe1 N3 2.023(2)
Fe1 N2 2.024(2)
Fe1 C1 2.040(3)
N1 C(A1 1.377(3)
N1 C(A2 1.377(3)
N2 C(A3 1.365(3)
N2 C(A4 1.378(3)
N3 C(A6 1.368(3)
N3 C(A5 1.378(3)
N4 C(A7 1.372(3)
N4 C(A8 1.376(3)
N5 O1 1.153(3)
C1 C6 1.381(4)
C1 C2 1.390(4)
C2 C3 1.395(4)
C3 C4 1.372(4)
C4 F1 1.368(3)
C4 C5 1.371(4)
C5 C6 1.408(4)
C(m1) C(A2 1.380(4)
C(m1) C(A3 1.385(4)
C(m2) C(A5 1.387(4)
C(m2) C(A4 1.389(4)
C(m3) C(A7 1.388(3)
C(m3) C(A6 1.394(4)
C(m4) C(A1 1.380(4)
C(m4) C(A8 1.388(3)
C(A1 C(b1) 1.453(3)
C(A2 C(b2) 1.449(3)
C(A3 C(b3) 1.448(3)
C(A4 C(b4) 1.446(4)
C(A5 C(b5) 1.451(3)
C(A6 C(b6) 1.451(3)
C(A7 C(b7) 1.454(3)
C(A8 C(b8) 1.442(4)
C(b1) C(b2) 1.361(4)
C(b1) C11 1.496(4)
C(b2) C21 1.505(3)
C(b3) C(b4) 1.366(4)
C(b3) C31 1.505(4)
C(b4) C41 1.508(4)
C(b5) C(b6) 1.360(4)
C(b5) C51 1.505(3)
C(b6) C61 1.502(3)
C(b7) C(b8) 1.359(3)
C(b7) C71 1.510(3)
C(b8) C81 1.511(4)
C11 C12 1.532(4)
C21 C22 1.529(4)
C31 C32 1.532(4)
C41 C42 1.522(4)
C51 C52 1.522(4)
C61 C62 1.526(4)
C71 C72 1.524(4)
C81 C82 1.527(4)
